data_7237768
loop_
_publ_author_name
'Kim, Hae Un'
'Jang, Ho Jin'
'Choi, Wanuk'
'Kim, Minjun'
'Park, Sungjin'
'Park, Taiho'
'Lee, Jun Yeob'
'K. S., Bejoymohandas'

_publ_section_title
;
 Ancillary ligand-assisted robust deep-red emission in iridium(iii)
 complexes for solution-processable phosphorescent OLEDs
;
_journal_issue 14
_journal_name_full 'Journal of Materials Chemistry C'
_journal_page_first 4143
_journal_paper_doi 10.1039/C9TC00805E
_journal_volume 7
_journal_year 2019
_chemical_formula_moiety 'C42 H28 Ir N3 O2 S2'
_chemical_formula_sum 'C42 H28 Ir N3 O2 S2'
_chemical_formula_weight 862.99
_space_group_crystal_system monoclinic
_space_group_IT_number 14
_space_group_name_Hall '-P 2ybc'
_space_group_name_H-M_alt 'P 1 21/c 1'
_atom_sites_solution_hydrogens geom
_atom_sites_solution_primary direct
_atom_sites_solution_secondary difmap
_audit_creation_method SHELXL-2014
_audit_update_record
;
2018-10-18 deposited with the CCDC.	2019-03-12 downloaded from the CCDC.
;
_cell_angle_alpha 90
_cell_angle_beta 91.36(3)
_cell_angle_gamma 90
_cell_formula_units_Z 8
_cell_length_a 25.600(5)
_cell_length_b 15.183(3)
_cell_length_c 17.504(4)
_cell_measurement_reflns_used 167166
_cell_measurement_temperature 100(2)
_cell_measurement_theta_max 28.014
_cell_measurement_theta_min 1.549
_cell_volume 6802(2)
_computing_cell_refinement 'HKL3000sm (Otwinowski & Minor, 1997)'
_computing_data_collection 'PAL BL2D-SMDC Program'
_computing_data_reduction 'HKL3000sm (Otwinowski & Minor, 1997)'
_computing_molecular_graphics Mercury
_computing_publication_material WinGX
_computing_structure_refinement 'SHELXL-2014 (Sheldrick, 2014)'
_computing_structure_solution 'SHELXL-2014 (Sheldrick, 2014)'
_diffrn_ambient_temperature 100(2)
_diffrn_measured_fraction_theta_full 0.889
_diffrn_measured_fraction_theta_max 0.901
_diffrn_measurement_device_type 'MX225-HS CCD area detector'
_diffrn_measurement_method 'omega scan'
_diffrn_radiation_type synchrotron
_diffrn_radiation_wavelength 0.620
_diffrn_reflns_av_R_equivalents 0.0414
_diffrn_reflns_av_unetI/netI 0.0882
_diffrn_reflns_Laue_measured_fraction_full 0.889
_diffrn_reflns_Laue_measured_fraction_max 0.901
_diffrn_reflns_limit_h_max 38
_diffrn_reflns_limit_h_min -38
_diffrn_reflns_limit_k_max 23
_diffrn_reflns_limit_k_min -23
_diffrn_reflns_limit_l_max 24
_diffrn_reflns_limit_l_min -24
_diffrn_reflns_number 43010
_diffrn_reflns_point_group_measured_fraction_full 0.889
_diffrn_reflns_point_group_measured_fraction_max 0.901
_diffrn_reflns_theta_full 21.839
_diffrn_reflns_theta_max 28.014
_diffrn_reflns_theta_min 1.549
_diffrn_source synchrotron
_exptl_absorpt_coefficient_mu 4.092
_exptl_absorpt_correction_T_max 1
_exptl_absorpt_correction_T_min 0.677
_exptl_absorpt_correction_type empirical
_exptl_crystal_colour purple
_exptl_crystal_density_diffrn 1.686
_exptl_crystal_density_method 'not measured'
_exptl_crystal_description block
_exptl_crystal_F_000 3408
_exptl_crystal_size_max 0.070
_exptl_crystal_size_mid 0.040
_exptl_crystal_size_min 0.020
_refine_diff_density_max 2.219
_refine_diff_density_min -4.023
_refine_diff_density_rms 0.191
_refine_ls_extinction_method none
_refine_ls_goodness_of_fit_ref 1.052
_refine_ls_hydrogen_treatment constr
_refine_ls_matrix_type full
_refine_ls_number_parameters 901
_refine_ls_number_reflns 22296
_refine_ls_number_restraints 0
_refine_ls_restrained_S_all 1.052
_refine_ls_R_factor_all 0.1220
_refine_ls_R_factor_gt 0.0657
_refine_ls_shift/su_max 0.001
_refine_ls_shift/su_mean 0.000
_refine_ls_structure_factor_coef Fsqd
_refine_ls_weighting_details 'w=1/[\s^2^(Fo^2^)+(0.0799P)^2^+42.8324P] where P=(Fo^2^+2Fc^2^)/3'
_refine_ls_weighting_scheme calc
_refine_ls_wR_factor_gt 0.1939
_refine_ls_wR_factor_ref 0.2096
_reflns_Friedel_coverage 0.000
_reflns_number_gt 12151
_reflns_number_total 22296
_reflns_threshold_expression 'I > 2\s(I)'
_cod_data_source_file c9tc00805e2.cif
_cod_data_source_block shelxl
_cod_original_sg_symbol_H-M 'P 21/c'
_cod_database_code 7237768
_shelx_space_group_comment
;
The symmetry employed for this shelxl refinement is uniquely defined
by the following loop, which should always be used as a source of
symmetry information in preference to the above space-group names.
They are only intended as comments.
;
_shelx_estimated_absorpt_t_min 0.763
_shelx_estimated_absorpt_t_max 0.923
_shelxl_version_number 2014-3

loop_
_space_group_symop_operation_xyz
'x, y, z'
'-x, y+1/2, -z+1/2'
'-x, -y, -z'
'x, -y-1/2, z-1/2'

loop_
_atom_site_label
_atom_site_type_symbol
_atom_site_fract_x
_atom_site_fract_y
_atom_site_fract_z
_atom_site_U_iso_or_equiv
_atom_site_adp_type
_atom_site_occupancy
_atom_site_site_symmetry_order
_atom_site_calc_flag
_atom_site_refinement_flags_posn
_atom_site_refinement_flags_adp
C1 C 1.0013(3) 1.0012(5) 0.2393(5) 0.0372(17) Uani 1 1 d . .
C2 C 0.9886(3) 0.9061(5) 0.2533(4) 0.0362(16) Uani 1 1 d . .
C3 C 1.0260(3) 0.8414(5) 0.2576(5) 0.0399(17) Uani 1 1 d . .
H3 H 1.0617 0.8565 0.2524 0.048 Uiso 1 1 calc R U
C4 C 1.0124(3) 0.7551(5) 0.2692(5) 0.0405(18) Uani 1 1 d . .
H4 H 1.0381 0.7100 0.2710 0.049 Uiso 1 1 calc R U
C5 C 0.9605(3) 0.7359(5) 0.2782(5) 0.0414(18) Uani 1 1 d . .
H5 H 0.9498 0.6767 0.2856 0.050 Uiso 1 1 calc R U
C6 C 0.9246(3) 0.8016(5) 0.2765(5) 0.0406(18) Uani 1 1 d . .
H6 H 0.8891 0.7868 0.2850 0.049 Uiso 1 1 calc R U
C7 C 0.8536(3) 0.9265(5) 0.4043(5) 0.0409(18) Uani 1 1 d . .
C8 C 0.8542(3) 0.8996(6) 0.4809(5) 0.0448(19) Uani 1 1 d . .
H8 H 0.8313 0.8538 0.4961 0.054 Uiso 1 1 calc R U
C9 C 0.8875(3) 0.9384(6) 0.5350(5) 0.0421(18) Uani 1 1 d . .
C10 C 0.8899(4) 0.9084(6) 0.6168(5) 0.051(2) Uani 1 1 d . .
H10A H 0.9156 0.9440 0.6455 0.076 Uiso 1 1 calc R U
H10B H 0.8555 0.9155 0.6394 0.076 Uiso 1 1 calc R U
H10C H 0.9002 0.8463 0.6190 0.076 Uiso 1 1 calc R U
C11 C 0.9186(4) 1.0091(6) 0.5083(6) 0.046(2) Uani 1 1 d . .
C12 C 0.9184(3) 1.0330(5) 0.4309(5) 0.0372(16) Uani 1 1 d . .
C13 C 0.9474(3) 1.1060(5) 0.4065(5) 0.0399(17) Uani 1 1 d . .
H13 H 0.9472 1.1222 0.3540 0.048 Uiso 1 1 calc R U
C14 C 0.9762(3) 1.1541(5) 0.4599(5) 0.046(2) Uani 1 1 d . .
H14 H 0.9952 1.2041 0.4434 0.055 Uiso 1 1 calc R U
C15 C 0.9782(4) 1.1317(6) 0.5361(5) 0.048(2) Uani 1 1 d . .
H15 H 0.9989 1.1653 0.5711 0.057 Uiso 1 1 calc R U
C16 C 0.9502(4) 1.0604(6) 0.5614(5) 0.046(2) Uani 1 1 d . .
H16 H 0.9516 1.0449 0.6140 0.056 Uiso 1 1 calc R U
C17 C 0.8215(3) 0.9320(5) 0.2746(5) 0.0379(17) Uani 1 1 d . .
C18 C 0.8174(3) 0.8977(5) 0.3471(5) 0.0416(18) Uani 1 1 d . .
C19 C 0.7427(4) 0.8467(6) 0.2691(6) 0.050(2) Uani 1 1 d . .
C20 C 0.7774(3) 0.9019(5) 0.2278(5) 0.0394(17) Uani 1 1 d . .
C21 C 0.7654(4) 0.9199(6) 0.1506(5) 0.047(2) Uani 1 1 d . .
H21 H 0.7881 0.9556 0.1217 0.057 Uiso 1 1 calc R U
C22 C 0.7211(4) 0.8861(7) 0.1170(6) 0.056(2) Uani 1 1 d . .
H22 H 0.7132 0.8988 0.0649 0.067 Uiso 1 1 calc R U
C23 C 0.6864(4) 0.8321(8) 0.1589(6) 0.065(3) Uani 1 1 d . .
H23 H 0.6559 0.8089 0.1344 0.078 Uiso 1 1 calc R U
C24 C 0.6969(4) 0.8135(7) 0.2341(6) 0.060(3) Uani 1 1 d . .
H24 H 0.6735 0.7784 0.2624 0.072 Uiso 1 1 calc R U
C25 C 0.8753(3) 1.1062(5) 0.1245(5) 0.0407(18) Uani 1 1 d . .
C26 C 0.8863(3) 1.1402(6) 0.0518(5) 0.0449(19) Uani 1 1 d . .
H26 H 0.8785 1.2002 0.0408 0.054 Uiso 1 1 calc R U
C27 C 0.9080(4) 1.0890(6) -0.0036(5) 0.046(2) Uani 1 1 d . .
C28 C 0.9226(4) 1.1274(6) -0.0798(5) 0.049(2) Uani 1 1 d . .
H28A H 0.9375 1.0811 -0.1117 0.073 Uiso 1 1 calc R U
H28B H 0.8914 1.1517 -0.1055 0.073 Uiso 1 1 calc R U
H28C H 0.9485 1.1743 -0.0718 0.073 Uiso 1 1 calc R U
C29 C 0.9162(3) 0.9985(5) 0.0150(6) 0.0418(19) Uani 1 1 d . .
C30 C 0.9005(3) 0.9664(5) 0.0844(5) 0.0394(17) Uani 1 1 d . .
C31 C 0.9004(3) 0.8740(5) 0.0973(5) 0.0401(18) Uani 1 1 d . .
H31 H 0.8868 0.8512 0.1433 0.048 Uiso 1 1 calc R U
C32 C 0.9199(4) 0.8176(6) 0.0435(5) 0.046(2) Uani 1 1 d . .
H32 H 0.9191 0.7558 0.0520 0.055 Uiso 1 1 calc R U
C33 C 0.9414(4) 0.8509(6) -0.0245(6) 0.051(2) Uani 1 1 d . .
H33 H 0.9576 0.8122 -0.0595 0.062 Uiso 1 1 calc R U
C34 C 0.9386(3) 0.9391(6) -0.0395(5) 0.0450(19) Uani 1 1 d . .
H34 H 0.9515 0.9615 -0.0861 0.054 Uiso 1 1 calc R U
C35 C 0.8495(3) 1.1147(5) 0.2555(5) 0.0391(17) Uani 1 1 d . .
C36 C 0.8548(3) 1.1563(5) 0.1864(5) 0.0397(17) Uani 1 1 d . .
C37 C 0.8152(3) 1.2593(6) 0.2773(6) 0.050(2) Uani 1 1 d . .
C38 C 0.8261(3) 1.1752(5) 0.3108(5) 0.0428(19) Uani 1 1 d . .
C39 C 0.8124(4) 1.1615(6) 0.3855(6) 0.048(2) Uani 1 1 d . .
H39 H 0.8179 1.1053 0.4081 0.058 Uiso 1 1 calc R U
C40 C 0.7907(4) 1.2277(7) 0.4279(6) 0.054(2) Uani 1 1 d . .
H40 H 0.7826 1.2173 0.4798 0.064 Uiso 1 1 calc R U
C41 C 0.7806(4) 1.3092(7) 0.3959(6) 0.059(3) Uani 1 1 d . .
H41 H 0.7658 1.3543 0.4261 0.071 Uiso 1 1 calc R U
C42 C 0.7920(4) 1.3262(6) 0.3193(6) 0.051(2) Uani 1 1 d . .
H42 H 0.7842 1.3817 0.2967 0.061 Uiso 1 1 calc R U
C43 C 0.4993(4) 0.4862(5) 0.2571(5) 0.0393(17) Uani 1 1 d . .
C44 C 0.5167(3) 0.5792(5) 0.2434(5) 0.0363(16) Uani 1 1 d . .
C45 C 0.4808(3) 0.6486(5) 0.2415(5) 0.0413(18) Uani 1 1 d . .
H45 H 0.4448 0.6383 0.2498 0.050 Uiso 1 1 calc R U
C46 C 0.4992(4) 0.7328(5) 0.2272(5) 0.0437(19) Uani 1 1 d . .
H46 H 0.4757 0.7811 0.2250 0.052 Uiso 1 1 calc R U
C47 C 0.5519(4) 0.7461(5) 0.2161(5) 0.0435(19) Uani 1 1 d . .
H47 H 0.5654 0.8034 0.2072 0.052 Uiso 1 1 calc R U
C48 C 0.5848(3) 0.6725(5) 0.2183(5) 0.0400(17) Uani 1 1 d . .
H48 H 0.6208 0.6808 0.2081 0.048 Uiso 1 1 calc R U
C49 C 0.6567(4) 0.5341(6) 0.0995(5) 0.0443(19) Uani 1 1 d . .
C50 C 0.6610(4) 0.5579(6) 0.0210(6) 0.052(2) Uani 1 1 d . .
H50 H 0.6893 0.5937 0.0055 0.062 Uiso 1 1 calc R U
C51 C 0.6253(4) 0.5301(6) -0.0312(5) 0.049(2) Uani 1 1 d . .
C52 C 0.6280(4) 0.5583(8) -0.1125(5) 0.060(3) Uani 1 1 d . .
H52A H 0.5990 0.5317 -0.1420 0.090 Uiso 1 1 calc R U
H52B H 0.6255 0.6226 -0.1155 0.090 Uiso 1 1 calc R U
H52C H 0.6613 0.5390 -0.1335 0.090 Uiso 1 1 calc R U
C53 C 0.5853(3) 0.4704(5) -0.0075(5) 0.0406(17) Uani 1 1 d . .
C54 C 0.5827(3) 0.4466(5) 0.0721(5) 0.0387(17) Uani 1 1 d . .
C55 C 0.5463(3) 0.3837(5) 0.0937(5) 0.0418(18) Uani 1 1 d . .
H55 H 0.5455 0.3653 0.1456 0.050 Uiso 1 1 calc R U
C56 C 0.5121(3) 0.3483(6) 0.0420(5) 0.0447(19) Uani 1 1 d . .
H56 H 0.4876 0.3054 0.0579 0.054 Uiso 1 1 calc R U
C57 C 0.5124(4) 0.3752(6) -0.0367(6) 0.052(2) Uani 1 1 d . .
H57 H 0.4877 0.3518 -0.0725 0.062 Uiso 1 1 calc R U
C58 C 0.5482(3) 0.4339(6) -0.0587(5) 0.0449(19) Uani 1 1 d . .
H58 H 0.5485 0.4513 -0.1108 0.054 Uiso 1 1 calc R U
C59 C 0.6846(3) 0.5297(6) 0.2367(6) 0.050(2) Uani 1 1 d . .
C60 C 0.6934(3) 0.5564(6) 0.1596(5) 0.0448(19) Uani 1 1 d . .
C61 C 0.7678(4) 0.5955(7) 0.2456(5) 0.051(2) Uani 1 1 d . .
C62 C 0.7266(3) 0.5503(6) 0.2835(5) 0.0424(18) Uani 1 1 d . .
C63 C 0.7335(4) 0.5345(6) 0.3627(6) 0.048(2) Uani 1 1 d . .
H63 H 0.7068 0.5057 0.3902 0.058 Uiso 1 1 calc R U
C64 C 0.7790(4) 0.5612(7) 0.4004(6) 0.054(2) Uani 1 1 d . .
H64 H 0.7836 0.5497 0.4534 0.065 Uiso 1 1 calc R U
C65 C 0.8183(4) 0.6047(8) 0.3610(7) 0.069(3) Uani 1 1 d . .
H65 H 0.8489 0.6233 0.3881 0.083 Uiso 1 1 calc R U
C66 C 0.8133(4) 0.6212(8) 0.2841(6) 0.064(3) Uani 1 1 d . .
H66 H 0.8406 0.6496 0.2576 0.076 Uiso 1 1 calc R U
C67 C 0.6149(3) 0.3762(5) 0.3844(5) 0.0408(18) Uani 1 1 d . .
C68 C 0.6003(3) 0.3503(6) 0.4581(5) 0.0435(19) Uani 1 1 d . .
H68 H 0.6031 0.2901 0.4726 0.052 Uiso 1 1 calc R U
C69 C 0.5820(3) 0.4104(6) 0.5094(5) 0.0422(18) Uani 1 1 d . .
C70 C 0.5622(4) 0.3817(6) 0.5858(5) 0.051(2) Uani 1 1 d . .
H70A H 0.5508 0.4335 0.6145 0.077 Uiso 1 1 calc R U
H70B H 0.5326 0.3415 0.5781 0.077 Uiso 1 1 calc R U
H70C H 0.5902 0.3515 0.6146 0.077 Uiso 1 1 calc R U
C71 C 0.5822(4) 0.5006(6) 0.4888(6) 0.044(2) Uani 1 1 d . .
C72 C 0.5998(3) 0.5246(5) 0.4147(5) 0.0388(17) Uani 1 1 d . .
C73 C 0.6075(3) 0.6148(5) 0.3977(5) 0.0421(18) Uani 1 1 d . .
H73 H 0.6211 0.6311 0.3498 0.050 Uiso 1 1 calc R U
C74 C 0.5955(4) 0.6785(6) 0.4494(5) 0.046(2) Uani 1 1 d . .
H74 H 0.6020 0.7386 0.4378 0.055 Uiso 1 1 calc R U
C75 C 0.5736(3) 0.6560(6) 0.5201(5) 0.0446(19) Uani 1 1 d . .
H75 H 0.5626 0.7007 0.5542 0.054 Uiso 1 1 calc R U
C76 C 0.5683(4) 0.5686(6) 0.5390(5) 0.0450(19) Uani 1 1 d . .
H76 H 0.5549 0.5537 0.5875 0.054 Uiso 1 1 calc R U
C77 C 0.6422(3) 0.3524(5) 0.2552(5) 0.0373(17) Uani 1 1 d . .
C78 C 0.6342(3) 0.3177(5) 0.3265(5) 0.0431(19) Uani 1 1 d . .
C79 C 0.6721(3) 0.2035(6) 0.2435(5) 0.0457(19) Uani 1 1 d . .
C80 C 0.6644(3) 0.2850(5) 0.2077(5) 0.0406(18) Uani 1 1 d . .
C81 C 0.6787(3) 0.2909(6) 0.1296(5) 0.046(2) Uani 1 1 d . .
H81 H 0.6752 0.3450 0.1027 0.055 Uiso 1 1 calc R U
C82 C 0.6976(4) 0.2175(6) 0.0939(6) 0.054(2) Uani 1 1 d . .
H82 H 0.7058 0.2207 0.0413 0.065 Uiso 1 1 calc R U
C83 C 0.7052(4) 0.1373(7) 0.1332(7) 0.061(3) Uani 1 1 d . .
H83 H 0.7194 0.0881 0.1073 0.073 Uiso 1 1 calc R U
C84 C 0.6922(4) 0.1297(6) 0.2092(6) 0.053(2) Uani 1 1 d . .
H84 H 0.6969 0.0761 0.2365 0.063 Uiso 1 1 calc R U
N1 N 0.9366(3) 0.8876(4) 0.2633(4) 0.0369(14) Uani 1 1 d . .
N2 N 0.8876(3) 0.9871(4) 0.3796(4) 0.0358(14) Uani 1 1 d . .
N3 N 0.8842(3) 1.0205(4) 0.1407(4) 0.0362(14) Uani 1 1 d . .
N4 N 0.5680(2) 0.5901(4) 0.2342(3) 0.0325(13) Uani 1 1 d . .
N5 N 0.6174(3) 0.4822(4) 0.1238(4) 0.0369(14) Uani 1 1 d . .
N6 N 0.6125(3) 0.4608(4) 0.3625(4) 0.0349(13) Uani 1 1 d . .
O1 O 0.9617(2) 1.0552(3) 0.2432(3) 0.0391(12) Uani 1 1 d . .
O2 O 1.0462(2) 1.0217(4) 0.2277(4) 0.0421(13) Uani 1 1 d . .
O3 O 0.5361(2) 0.4279(3) 0.2568(3) 0.0369(12) Uani 1 1 d . .
O4 O 0.4522(2) 0.4700(4) 0.2673(4) 0.0434(13) Uani 1 1 d . .
S1 S 0.76319(9) 0.82926(16) 0.36263(14) 0.0502(5) Uani 1 1 d . .
S2 S 0.83269(9) 1.26550(14) 0.18225(14) 0.0466(5) Uani 1 1 d . .
S3 S 0.75406(10) 0.60826(19) 0.14818(15) 0.0595(7) Uani 1 1 d . .
S4 S 0.65209(9) 0.20813(14) 0.33987(14) 0.0464(5) Uani 1 1 d . .
Ir1 Ir 0.88600(2) 0.99930(2) 0.26035(2) 0.03547(9) Uani 1 1 d . .
Ir2 Ir 0.61421(2) 0.47438(2) 0.24352(2) 0.03573(9) Uani 1 1 d . .

loop_
_atom_site_aniso_label
_atom_site_aniso_U_11
_atom_site_aniso_U_22
_atom_site_aniso_U_33
_atom_site_aniso_U_23
_atom_site_aniso_U_13
_atom_site_aniso_U_12
C1 0.042(4) 0.028(4) 0.041(5) 0.000(3) -0.003(3) -0.001(3)
C2 0.046(5) 0.028(4) 0.035(4) -0.004(3) -0.001(3) -0.002(3)
C3 0.043(4) 0.036(4) 0.040(5) 0.001(3) -0.008(3) 0.000(3)
C4 0.050(5) 0.029(4) 0.042(5) 0.000(3) -0.008(3) 0.003(3)
C5 0.056(5) 0.026(4) 0.042(5) 0.000(3) -0.002(4) -0.002(3)
C6 0.048(5) 0.028(4) 0.046(5) 0.000(3) -0.001(4) -0.003(3)
C7 0.040(4) 0.031(4) 0.052(5) 0.000(3) 0.000(4) -0.001(3)
C8 0.045(5) 0.052(5) 0.038(5) -0.003(3) 0.002(4) -0.001(4)
C9 0.040(4) 0.041(5) 0.045(5) -0.003(3) -0.003(3) 0.002(3)
C10 0.053(5) 0.053(6) 0.046(5) 0.000(4) -0.003(4) -0.007(4)
C11 0.045(5) 0.037(5) 0.057(6) -0.003(4) -0.006(4) 0.001(3)
C12 0.038(4) 0.031(4) 0.042(5) 0.000(3) -0.002(3) 0.002(3)
C13 0.041(4) 0.035(4) 0.044(5) -0.006(3) -0.004(3) -0.002(3)
C14 0.050(5) 0.029(4) 0.059(6) -0.005(3) 0.001(4) -0.004(3)
C15 0.049(5) 0.046(5) 0.048(5) -0.008(4) -0.010(4) -0.003(4)
C16 0.058(5) 0.041(5) 0.040(5) -0.004(3) -0.004(4) 0.002(4)
C17 0.031(4) 0.033(4) 0.050(5) 0.002(3) -0.001(3) -0.005(3)
C18 0.047(5) 0.040(5) 0.037(5) 0.002(3) -0.002(3) -0.003(3)
C19 0.045(5) 0.055(6) 0.051(6) -0.001(4) -0.003(4) -0.007(4)
C20 0.040(4) 0.038(4) 0.040(5) -0.003(3) -0.001(3) 0.001(3)
C21 0.052(5) 0.037(5) 0.053(6) 0.007(4) -0.011(4) -0.004(3)
C22 0.060(6) 0.059(6) 0.047(6) 0.005(4) -0.014(4) -0.007(4)
C23 0.052(6) 0.087(8) 0.055(7) -0.002(5) -0.018(5) -0.018(5)
C24 0.051(6) 0.080(8) 0.048(6) -0.001(5) -0.001(4) -0.022(5)
C25 0.041(4) 0.029(4) 0.052(5) -0.003(3) -0.003(4) 0.001(3)
C26 0.047(5) 0.033(4) 0.054(6) -0.002(3) -0.006(4) -0.002(3)
C27 0.049(5) 0.034(5) 0.055(6) 0.003(4) -0.008(4) -0.004(3)
C28 0.053(5) 0.053(6) 0.040(5) 0.002(4) -0.003(4) -0.006(4)
C29 0.042(5) 0.033(4) 0.050(5) 0.000(3) -0.009(4) -0.002(3)
C30 0.044(5) 0.031(4) 0.044(5) -0.004(3) -0.007(3) 0.000(3)
C31 0.048(5) 0.029(4) 0.042(5) 0.000(3) -0.007(3) -0.001(3)
C32 0.053(5) 0.033(5) 0.052(6) -0.004(3) -0.007(4) 0.007(3)
C33 0.053(5) 0.044(5) 0.057(6) -0.011(4) -0.005(4) 0.010(4)
C34 0.045(5) 0.046(5) 0.044(5) -0.001(4) -0.004(4) 0.002(3)
C35 0.033(4) 0.029(4) 0.055(5) -0.005(3) -0.002(3) 0.009(3)
C36 0.041(4) 0.032(4) 0.046(5) -0.002(3) -0.007(3) 0.001(3)
C37 0.040(5) 0.039(5) 0.071(7) -0.007(4) -0.010(4) 0.005(3)
C38 0.041(4) 0.030(4) 0.057(6) -0.006(3) -0.004(4) 0.005(3)
C39 0.045(5) 0.047(5) 0.053(6) -0.002(4) 0.003(4) 0.006(4)
C40 0.049(5) 0.058(6) 0.053(6) -0.001(4) 0.006(4) 0.007(4)
C41 0.052(6) 0.051(6) 0.074(7) -0.015(5) 0.001(5) 0.012(4)
C42 0.051(5) 0.045(5) 0.057(6) -0.005(4) -0.001(4) 0.006(4)
C43 0.048(5) 0.029(4) 0.041(5) 0.000(3) -0.001(3) 0.002(3)
C44 0.047(5) 0.025(4) 0.037(4) 0.001(3) -0.006(3) -0.004(3)
C45 0.048(5) 0.033(4) 0.043(5) -0.004(3) 0.000(4) 0.006(3)
C46 0.059(6) 0.033(4) 0.039(5) -0.002(3) -0.005(4) 0.006(3)
C47 0.059(6) 0.032(4) 0.039(5) -0.002(3) -0.004(4) -0.006(3)
C48 0.046(5) 0.033(4) 0.040(5) 0.001(3) -0.005(3) -0.004(3)
C49 0.049(5) 0.045(5) 0.038(5) -0.002(3) -0.003(4) -0.004(3)
C50 0.054(6) 0.051(6) 0.051(6) -0.005(4) 0.004(4) -0.014(4)
C51 0.056(6) 0.051(6) 0.039(5) 0.001(4) 0.000(4) -0.008(4)
C52 0.063(6) 0.080(7) 0.038(5) 0.010(4) -0.006(4) -0.024(5)
C53 0.046(5) 0.040(5) 0.035(5) -0.005(3) 0.001(3) -0.001(3)
C54 0.042(4) 0.028(4) 0.045(5) -0.001(3) -0.005(3) 0.001(3)
C55 0.048(5) 0.033(4) 0.045(5) -0.001(3) -0.005(4) -0.002(3)
C56 0.046(5) 0.042(5) 0.046(5) -0.002(3) -0.003(4) -0.007(3)
C57 0.050(5) 0.056(6) 0.049(6) -0.006(4) -0.009(4) -0.010(4)
C58 0.051(5) 0.050(5) 0.033(5) 0.000(3) -0.004(3) 0.000(4)
C59 0.018(3) 0.052(5) 0.080(7) -0.012(4) -0.004(4) -0.012(3)
C60 0.047(5) 0.048(5) 0.040(5) -0.002(3) 0.002(4) -0.013(4)
C61 0.046(5) 0.071(7) 0.037(5) -0.010(4) 0.001(4) -0.008(4)
C62 0.043(5) 0.043(5) 0.040(5) -0.003(3) -0.002(3) 0.001(3)
C63 0.046(5) 0.043(5) 0.055(6) -0.009(4) -0.004(4) 0.006(3)
C64 0.050(5) 0.070(7) 0.042(5) -0.005(4) -0.010(4) 0.009(4)
C65 0.040(5) 0.105(9) 0.064(7) -0.032(6) -0.008(5) -0.002(5)
C66 0.047(6) 0.086(8) 0.058(7) -0.016(5) 0.001(5) -0.015(5)
C67 0.043(5) 0.034(4) 0.044(5) -0.004(3) -0.004(3) -0.001(3)
C68 0.051(5) 0.037(5) 0.042(5) 0.002(3) -0.006(4) -0.001(3)
C69 0.047(5) 0.042(5) 0.037(5) 0.003(3) -0.002(3) 0.000(3)
C70 0.067(6) 0.042(5) 0.044(5) 0.003(4) 0.000(4) 0.002(4)
C71 0.047(5) 0.039(5) 0.047(6) -0.001(3) -0.007(4) 0.001(3)
C72 0.042(4) 0.033(4) 0.040(5) -0.001(3) -0.006(3) 0.002(3)
C73 0.041(5) 0.041(5) 0.044(5) -0.001(3) -0.003(3) 0.002(3)
C74 0.052(5) 0.036(5) 0.049(5) -0.003(3) -0.011(4) 0.006(3)
C75 0.050(5) 0.047(5) 0.037(5) -0.003(3) -0.004(4) 0.006(4)
C76 0.054(5) 0.039(5) 0.042(5) -0.004(3) -0.002(4) 0.003(3)
C77 0.039(4) 0.028(4) 0.045(5) -0.006(3) -0.004(3) 0.001(3)
C78 0.042(4) 0.029(4) 0.058(6) -0.002(3) -0.004(4) 0.003(3)
C79 0.044(5) 0.043(5) 0.050(5) -0.002(4) -0.001(4) 0.002(3)
C80 0.037(4) 0.042(5) 0.042(5) -0.004(3) -0.005(3) 0.002(3)
C81 0.037(4) 0.047(5) 0.054(6) -0.010(4) -0.004(4) 0.003(3)
C82 0.046(5) 0.054(6) 0.062(7) -0.011(4) 0.001(4) 0.004(4)
C83 0.059(6) 0.052(6) 0.071(8) -0.010(5) 0.011(5) 0.004(4)
C84 0.055(6) 0.041(5) 0.062(7) -0.002(4) -0.004(4) 0.006(4)
N1 0.038(4) 0.035(4) 0.038(4) -0.003(2) -0.004(3) -0.001(2)
N2 0.044(4) 0.032(4) 0.032(4) 0.003(2) -0.002(3) 0.000(2)
N3 0.044(4) 0.034(4) 0.030(4) 0.006(2) -0.004(3) 0.000(2)
N4 0.042(4) 0.026(3) 0.029(3) -0.002(2) -0.002(2) 0.000(2)
N5 0.044(4) 0.042(4) 0.024(3) 0.001(2) -0.004(3) -0.004(3)
N6 0.042(4) 0.037(4) 0.025(3) 0.003(2) -0.008(2) 0.001(2)
O1 0.040(3) 0.023(3) 0.055(4) 0.004(2) -0.001(2) -0.001(2)
O2 0.045(3) 0.036(3) 0.046(4) -0.001(2) -0.001(3) -0.002(2)
O3 0.035(3) 0.027(3) 0.049(3) 0.001(2) -0.005(2) -0.0044(19)
O4 0.039(3) 0.036(3) 0.055(4) 0.000(2) -0.003(3) -0.002(2)
S1 0.0466(13) 0.0552(14) 0.0487(14) 0.0010(10) -0.0021(10) -0.0127(9)
S2 0.0527(13) 0.0318(11) 0.0548(14) -0.0008(8) -0.0072(10) 0.0057(8)
S3 0.0479(14) 0.0830(19) 0.0476(15) -0.0102(12) 0.0015(10) -0.0234(12)
S4 0.0522(13) 0.0338(11) 0.0526(14) 0.0005(8) -0.0079(10) 0.0048(8)
Ir1 0.03890(17) 0.02585(16) 0.04142(19) -0.00114(11) -0.00401(12) 0.00017(11)
Ir2 0.03798(16) 0.02939(16) 0.03957(18) -0.00105(11) -0.00409(12) 0.00019(11)

loop_
_atom_type_symbol
_atom_type_description
_atom_type_scat_dispersion_real
_atom_type_scat_dispersion_imag
_atom_type_scat_source
C C 0.0033 0.0016 'International Tables Vol C Tables 4.2.6.8 and 6.1.1.4'
H H 0.0000 0.0000 'International Tables Vol C Tables 4.2.6.8 and 6.1.1.4'
N N 0.0061 0.0033 'International Tables Vol C Tables 4.2.6.8 and 6.1.1.4'
O O 0.0106 0.0060 'International Tables Vol C Tables 4.2.6.8 and 6.1.1.4'
S S 0.1246 0.1234 'International Tables Vol C Tables 4.2.6.8 and 6.1.1.4'
Ir Ir -1.4442 7.9887 'International Tables Vol C Tables 4.2.6.8 and 6.1.1.4'

loop_
_geom_angle_atom_site_label_1
_geom_angle_atom_site_label_2
_geom_angle_atom_site_label_3
_geom_angle
O2 C1 O1 125.9(7)
O2 C1 C2 118.9(7)
O1 C1 C2 115.1(7)
C3 C2 N1 121.5(7)
C3 C2 C1 123.1(7)
N1 C2 C1 115.4(7)
C2 C3 C4 120.9(8)
C2 C3 H3 119.6
C4 C3 H3 119.6
C3 C4 C5 118.0(8)
C3 C4 H4 121.0
C5 C4 H4 121.0
C6 C5 C4 120.0(8)
C6 C5 H5 120.0
C4 C5 H5 120.0
C5 C6 N1 123.5(8)
C5 C6 H6 118.2
N1 C6 H6 118.2
N2 C7 C8 121.0(8)
N2 C7 C18 113.7(8)
C8 C7 C18 125.3(8)
C9 C8 C7 121.3(8)
C9 C8 H8 119.3
C7 C8 H8 119.3
C8 C9 C11 115.8(8)
C8 C9 C10 122.1(8)
C11 C9 C10 122.0(8)
C9 C10 H10A 109.5
C9 C10 H10B 109.5
H10A C10 H10B 109.5
C9 C10 H10C 109.5
H10A C10 H10C 109.5
H10B C10 H10C 109.5
C12 C11 C9 121.5(8)
C12 C11 C16 118.1(8)
C9 C11 C16 120.3(9)
N2 C12 C11 119.4(7)
N2 C12 C13 120.0(8)
C11 C12 C13 120.5(8)
C14 C13 C12 119.1(8)
C14 C13 H13 120.4
C12 C13 H13 120.4
C15 C14 C13 122.1(8)
C15 C14 H14 119.0
C13 C14 H14 119.0
C14 C15 C16 119.9(8)
C14 C15 H15 120.1
C16 C15 H15 120.1
C15 C16 C11 120.3(9)
C15 C16 H16 119.8
C11 C16 H16 119.8
C18 C17 C20 109.1(7)
C18 C17 Ir1 113.3(6)
C20 C17 Ir1 137.4(6)
C17 C18 C7 118.2(8)
C17 C18 S1 116.2(6)
C7 C18 S1 125.3(7)
C24 C19 C20 120.9(9)
C24 C19 S1 126.1(8)
C20 C19 S1 113.0(7)
C21 C20 C19 118.4(8)
C21 C20 C17 129.1(8)
C19 C20 C17 112.5(8)
C22 C21 C20 120.1(9)
C22 C21 H21 120.0
C20 C21 H21 120.0
C21 C22 C23 121.1(9)
C21 C22 H22 119.4
C23 C22 H22 119.4
C24 C23 C22 120.3(9)
C24 C23 H23 119.9
C22 C23 H23 119.9
C23 C24 C19 119.3(9)
C23 C24 H24 120.4
C19 C24 H24 120.4
N3 C25 C26 120.4(8)
N3 C25 C36 114.6(8)
C26 C25 C36 125.0(7)
C27 C26 C25 121.6(8)
C27 C26 H26 119.2
C25 C26 H26 119.2
C26 C27 C29 116.5(9)
C26 C27 C28 121.2(8)
C29 C27 C28 122.3(9)
C27 C28 H28A 109.5
C27 C28 H28B 109.5
H28A C28 H28B 109.5
C27 C28 H28C 109.5
H28A C28 H28C 109.5
H28B C28 H28C 109.5
C30 C29 C27 119.9(8)
C30 C29 C34 119.5(8)
C27 C29 C34 120.6(9)
N3 C30 C29 121.9(7)
N3 C30 C31 118.7(8)
C29 C30 C31 119.5(8)
C32 C31 C30 120.2(8)
C32 C31 H31 119.9
C30 C31 H31 119.9
C31 C32 C33 120.5(8)
C31 C32 H32 119.7
C33 C32 H32 119.7
C34 C33 C32 119.5(8)
C34 C33 H33 120.3
C32 C33 H33 120.3
C33 C34 C29 120.3(9)
C33 C34 H34 119.8
C29 C34 H34 119.8
C36 C35 C38 110.0(7)
C36 C35 Ir1 112.8(6)
C38 C35 Ir1 136.1(7)
C35 C36 C25 117.8(7)
C35 C36 S2 115.7(6)
C25 C36 S2 126.4(7)
C42 C37 C38 121.1(10)
C42 C37 S2 126.1(8)
C38 C37 S2 112.8(7)
C39 C38 C37 118.1(8)
C39 C38 C35 130.3(8)
C37 C38 C35 111.5(8)
C40 C39 C38 121.1(9)
C40 C39 H39 119.4
C38 C39 H39 119.4
C39 C40 C41 120.8(10)
C39 C40 H40 119.6
C41 C40 H40 119.6
C40 C41 C42 120.7(9)
C40 C41 H41 119.6
C42 C41 H41 119.6
C37 C42 C41 118.1(9)
C37 C42 H42 121.0
C41 C42 H42 121.0
O4 C43 O3 125.0(7)
O4 C43 C44 120.0(7)
O3 C43 C44 115.0(8)
N4 C44 C45 123.4(7)
N4 C44 C43 115.6(7)
C45 C44 C43 120.9(8)
C46 C45 C44 118.2(8)
C46 C45 H45 120.9
C44 C45 H45 120.9
C47 C46 C45 119.8(8)
C47 C46 H46 120.1
C45 C46 H46 120.1
C46 C47 C48 117.9(8)
C46 C47 H47 121.0
C48 C47 H47 121.0
N4 C48 C47 123.3(8)
N4 C48 H48 118.4
C47 C48 H48 118.4
N5 C49 C50 121.6(8)
N5 C49 C60 112.7(8)
C50 C49 C60 125.6(8)
C51 C50 C49 120.5(9)
C51 C50 H50 119.8
C49 C50 H50 119.8
C50 C51 C53 118.7(9)
C50 C51 C52 120.8(9)
C53 C51 C52 120.4(8)
C51 C52 H52A 109.5
C51 C52 H52B 109.5
H52A C52 H52B 109.5
C51 C52 H52C 109.5
H52A C52 H52C 109.5
H52B C52 H52C 109.5
C58 C53 C51 122.8(8)
C58 C53 C54 118.2(8)
C51 C53 C54 119.0(8)
N5 C54 C55 121.4(8)
N5 C54 C53 119.9(7)
C55 C54 C53 118.7(8)
C56 C55 C54 121.0(8)
C56 C55 H55 119.5
C54 C55 H55 119.5
C55 C56 C57 120.6(8)
C55 C56 H56 119.7
C57 C56 H56 119.7
C58 C57 C56 119.0(8)
C58 C57 H57 120.5
C56 C57 H57 120.5
C57 C58 C53 122.3(8)
C57 C58 H58 118.8
C53 C58 H58 118.8
C62 C59 C60 111.1(8)
C62 C59 Ir2 139.2(8)
C60 C59 Ir2 109.7(6)
C59 C60 C49 120.7(7)
C59 C60 S3 113.1(6)
C49 C60 S3 126.0(7)
C66 C61 C62 121.8(9)
C66 C61 S3 126.3(8)
C62 C61 S3 111.9(7)
C59 C62 C63 128.6(9)
C59 C62 C61 114.0(8)
C63 C62 C61 117.4(8)
C64 C63 C62 120.0(9)
C64 C63 H63 120.0
C62 C63 H63 120.0
C63 C64 C65 120.7(10)
C63 C64 H64 119.6
C65 C64 H64 119.6
C66 C65 C64 121.2(9)
C66 C65 H65 119.4
C64 C65 H65 119.4
C65 C66 C61 118.8(10)
C65 C66 H66 120.6
C61 C66 H66 120.6
N6 C67 C68 121.2(8)
N6 C67 C78 113.8(8)
C68 C67 C78 125.0(8)
C69 C68 C67 121.0(8)
C69 C68 H68 119.5
C67 C68 H68 119.5
C68 C69 C71 118.4(8)
C68 C69 C70 121.0(8)
C71 C69 C70 120.6(8)
C69 C70 H70A 109.5
C69 C70 H70B 109.5
H70A C70 H70B 109.5
C69 C70 H70C 109.5
H70A C70 H70C 109.5
H70B C70 H70C 109.5
C76 C71 C69 123.3(9)
C76 C71 C72 117.9(8)
C69 C71 C72 118.7(8)
N6 C72 C73 120.4(8)
N6 C72 C71 120.4(7)
C73 C72 C71 119.1(8)
C74 C73 C72 120.8(9)
C74 C73 H73 119.6
C72 C73 H73 119.6
C73 C74 C75 120.6(8)
C73 C74 H74 119.7
C75 C74 H74 119.7
C76 C75 C74 119.2(8)
C76 C75 H75 120.4
C74 C75 H75 120.4
C75 C76 C71 122.0(9)
C75 C76 H76 119.0
C71 C76 H76 119.0
C78 C77 C80 108.7(7)
C78 C77 Ir2 112.9(6)
C80 C77 Ir2 138.1(6)
C77 C78 C67 117.5(7)
C77 C78 S4 116.4(6)
C67 C78 S4 126.0(7)
C84 C79 C80 125.2(9)
C84 C79 S4 124.4(8)
C80 C79 S4 110.5(6)
C79 C80 C81 116.6(8)
C79 C80 C77 115.0(8)
C81 C80 C77 128.4(8)
C82 C81 C80 119.1(9)
C82 C81 H81 120.4
C80 C81 H81 120.4
C81 C82 C83 121.7(10)
C81 C82 H82 119.1
C83 C82 H82 119.1
C84 C83 C82 120.5(9)
C84 C83 H83 119.8
C82 C83 H83 119.8
C79 C84 C83 116.8(9)
C79 C84 H84 121.6
C83 C84 H84 121.6
C6 N1 C2 116.1(7)
C6 N1 Ir1 128.8(6)
C2 N1 Ir1 115.1(5)
C7 N2 C12 120.2(7)
C7 N2 Ir1 112.5(6)
C12 N2 Ir1 127.3(6)
C25 N3 C30 119.0(7)
C25 N3 Ir1 110.7(6)
C30 N3 Ir1 128.9(5)
C44 N4 C48 117.3(7)
C44 N4 Ir2 115.8(5)
C48 N4 Ir2 126.9(5)
C49 N5 C54 119.9(7)
C49 N5 Ir2 113.1(5)
C54 N5 Ir2 126.7(6)
C67 N6 C72 119.7(7)
C67 N6 Ir2 112.1(5)
C72 N6 Ir2 127.0(5)
C1 O1 Ir1 117.6(5)
C43 O3 Ir2 117.3(5)
C19 S1 C18 89.2(4)
C37 S2 C36 90.0(4)
C61 S3 C60 89.9(4)
C78 S4 C79 89.5(4)
C17 Ir1 C35 93.9(3)
C17 Ir1 N2 79.9(3)
C35 Ir1 N2 96.8(3)
C17 Ir1 N3 101.9(3)
C35 Ir1 N3 79.9(3)
N2 Ir1 N3 176.3(2)
C17 Ir1 N1 95.4(3)
C35 Ir1 N1 170.6(3)
N2 Ir1 N1 84.7(3)
N3 Ir1 N1 98.2(3)
C17 Ir1 O1 172.0(3)
C35 Ir1 O1 94.0(3)
N2 Ir1 O1 100.3(2)
N3 Ir1 O1 78.4(2)
N1 Ir1 O1 76.6(2)
C77 Ir2 C59 94.3(4)
C77 Ir2 N6 79.8(3)
C59 Ir2 N6 98.1(4)
C77 Ir2 N5 97.6(3)
C59 Ir2 N5 81.9(4)
N6 Ir2 N5 177.4(3)
C77 Ir2 N4 167.1(3)
C59 Ir2 N4 98.6(3)
N6 Ir2 N4 97.6(2)
N5 Ir2 N4 84.9(3)
C77 Ir2 O3 91.0(3)
C59 Ir2 O3 173.8(3)
N6 Ir2 O3 79.5(2)
N5 Ir2 O3 100.7(2)
N4 Ir2 O3 76.1(2)

loop_
_geom_bond_atom_site_label_1
_geom_bond_atom_site_label_2
_geom_bond_distance
C1 O2 1.214(10)
C1 O1 1.307(10)
C1 C2 1.501(11)
C2 C3 1.371(11)
C2 N1 1.377(10)
C3 C4 1.372(11)
C3 H3 0.9500
C4 C5 1.372(12)
C4 H4 0.9500
C5 C6 1.356(11)
C5 H5 0.9500
C6 N1 1.363(10)
C6 H6 0.9500
C7 N2 1.346(10)
C7 C8 1.402(12)
C7 C18 1.415(12)
C8 C9 1.390(12)
C8 H8 0.9500
C9 C11 1.423(12)
C9 C10 1.503(12)
C10 H10A 0.9800
C10 H10B 0.9800
C10 H10C 0.9800
C11 C12 1.402(13)
C11 C16 1.445(12)
C12 N2 1.371(10)
C12 C13 1.407(11)
C13 C14 1.385(11)
C13 H13 0.9500
C14 C15 1.376(13)
C14 H14 0.9500
C15 C16 1.378(13)
C15 H15 0.9500
C16 H16 0.9500
C17 C18 1.377(11)
C17 C20 1.453(11)
C17 Ir1 1.963(7)
C18 S1 1.761(9)
C19 C24 1.403(13)
C19 C20 1.430(12)
C19 S1 1.728(10)
C20 C21 1.406(12)
C21 C22 1.365(12)
C21 H21 0.9500
C22 C23 1.424(14)
C22 H22 0.9500
C23 C24 1.367(14)
C23 H23 0.9500
C24 H24 0.9500
C25 N3 1.350(10)
C25 C26 1.409(12)
C25 C36 1.433(11)
C26 C27 1.370(13)
C26 H26 0.9500
C27 C29 1.427(12)
C27 C28 1.512(12)
C28 H28A 0.9800
C28 H28B 0.9800
C28 H28C 0.9800
C29 C30 1.376(13)
C29 C34 1.442(12)
C30 N3 1.357(11)
C30 C31 1.420(11)
C31 C32 1.378(12)
C31 H31 0.9500
C32 C33 1.416(13)
C32 H32 0.9500
C33 C34 1.367(13)
C33 H33 0.9500
C34 H34 0.9500
C35 C36 1.373(12)
C35 C38 1.472(11)
C35 Ir1 1.986(7)
C36 S2 1.753(8)
C37 C42 1.394(12)
C37 C38 1.431(12)
C37 S2 1.736(11)
C38 C39 1.378(13)
C39 C40 1.373(12)
C39 H39 0.9500
C40 C41 1.381(14)
C40 H40 0.9500
C41 C42 1.402(15)
C41 H41 0.9500
C42 H42 0.9500
C43 O4 1.247(10)
C43 O3 1.292(10)
C43 C44 1.502(11)
C44 N4 1.335(10)
C44 C45 1.398(11)
C45 C46 1.387(12)
C45 H45 0.9500
C46 C47 1.383(12)
C46 H46 0.9500
C47 C48 1.398(12)
C47 H47 0.9500
C48 N4 1.355(10)
C48 H48 0.9500
C49 N5 1.354(11)
C49 C50 1.428(13)
C49 C60 1.434(12)
C50 C51 1.344(13)
C50 H50 0.9500
C51 C53 1.437(12)
C51 C52 1.490(13)
C52 H52A 0.9800
C52 H52B 0.9800
C52 H52C 0.9800
C53 C58 1.403(12)
C53 C54 1.443(12)
C54 N5 1.364(10)
C54 C55 1.394(11)
C55 C56 1.356(11)
C55 H55 0.9500
C56 C57 1.436(13)
C56 H56 0.9500
C57 C58 1.342(12)
C57 H57 0.9500
C58 H58 0.9500
C59 C62 1.373(11)
C59 C60 1.432(14)
C59 Ir2 1.995(7)
C60 S3 1.758(8)
C61 C66 1.387(13)
C61 C62 1.435(13)
C61 S3 1.743(10)
C62 C63 1.413(13)
C63 C64 1.386(13)
C63 H63 0.9500
C64 C65 1.398(15)
C64 H64 0.9500
C65 C66 1.374(16)
C65 H65 0.9500
C66 H66 0.9500
C67 N6 1.341(10)
C67 C68 1.410(12)
C67 C78 1.443(12)
C68 C69 1.370(12)
C68 H68 0.9500
C69 C71 1.415(12)
C69 C70 1.508(12)
C70 H70A 0.9800
C70 H70B 0.9800
C70 H70C 0.9800
C71 C76 1.408(12)
C71 C72 1.430(13)
C72 N6 1.376(10)
C72 C73 1.415(12)
C73 C74 1.365(12)
C73 H73 0.9500
C74 C75 1.412(13)
C74 H74 0.9500
C75 C76 1.375(12)
C75 H75 0.9500
C76 H76 0.9500
C77 C78 1.375(12)
C77 C80 1.443(11)
C77 Ir2 1.994(7)
C78 S4 1.739(8)
C79 C84 1.376(12)
C79 C80 1.399(12)
C79 S4 1.776(10)
C80 C81 1.425(12)
C81 C82 1.373(12)
C81 H81 0.9500
C82 C83 1.409(15)
C82 H82 0.9500
C83 C84 1.385(14)
C83 H83 0.9500
C84 H84 0.9500
N1 Ir1 2.134(7)
N2 Ir1 2.095(7)
N3 Ir1 2.118(7)
N4 Ir2 2.123(6)
N5 Ir2 2.103(7)
N6 Ir2 2.095(6)
O1 Ir1 2.143(5)
O3 Ir2 2.138(5)
